data_7060302
loop_
_publ_author_name
'Nandi, Nishithendu Bikash'
'Purkayastha, Atanu'
'Roy, Shaktibrata'
'K\/lak, Julia'
'Ganguly, Rakesh'
'Alkorta, Ibon'
'Misra, Tarun Kumar'

_publ_section_title
;
 Tetranuclear copper(ii) cubane complexes derived from self-assembled
 1,3-dimethyl-5-(o-phenolate-azo)-6-aminouracil: structures, non-covalent
 interactions and magnetic property
;
_journal_issue 5
_journal_name_full 'New Journal of Chemistry'
_journal_page_first 2742
_journal_page_last 2753
_journal_paper_doi 10.1039/D0NJ05232A
_journal_volume 45
_journal_year 2021
_chemical_formula_sum 'C48 H48 Cu4 N20 O14'
_chemical_formula_weight 1383.22
_space_group_crystal_system tetragonal
_space_group_IT_number 88
_space_group_name_Hall '-I 4ad'
_space_group_name_H-M_alt 'I 41/a :2'
_atom_sites_solution_hydrogens mixed
_audit_update_record
;
2020-10-23 deposited with the CCDC.	2021-01-11 downloaded from the CCDC.
;
_cell_angle_alpha 90
_cell_angle_beta 90
_cell_angle_gamma 90
_cell_formula_units_Z 4
_cell_length_a 13.2660(4)
_cell_length_b 13.2660(4)
_cell_length_c 28.9624(12)
_cell_measurement_reflns_used 1016
_cell_measurement_temperature 143.(2)
_cell_measurement_theta_max 66.1884
_cell_measurement_theta_min 3.6391
_cell_volume 5097.0(3)
_computing_cell_refinement 'APEX3 v2016.1-0 (Bruker AXS)'
_computing_data_collection 'APEX3 (Bruker AXS Inc., 2015)'
_computing_data_reduction 'SAINT V8.37A (Bruker AXS Inc., 2015)'
_computing_molecular_graphics 'XP (Bruker AXS Inc., 2015)'
_computing_publication_material 'APEX3 (Bruker AXS Inc., 2015)'
_computing_structure_refinement 'SHELXL-2014/7 (Sheldrick, 2014)'
_computing_structure_solution 'XT, VERSION 2014/5'
_diffrn_ambient_temperature 143.(2)
_diffrn_detector_area_resol_mean 8.3333
_diffrn_measured_fraction_theta_full 0.999
_diffrn_measured_fraction_theta_max 0.999
_diffrn_measurement_device_type 'CCD area detector'
_diffrn_measurement_method 'phi and omega scans'
_diffrn_radiation_monochromator 'Multilayer Mirror'
_diffrn_radiation_type CuK\a
_diffrn_radiation_wavelength 1.54178
_diffrn_reflns_av_R_equivalents 0.1424
_diffrn_reflns_av_unetI/netI 0.0826
_diffrn_reflns_limit_h_max 15
_diffrn_reflns_limit_h_min -15
_diffrn_reflns_limit_k_max 15
_diffrn_reflns_limit_k_min -15
_diffrn_reflns_limit_l_max 34
_diffrn_reflns_limit_l_min -34
_diffrn_reflns_number 20922
_diffrn_reflns_theta_full 66.63
_diffrn_reflns_theta_max 66.63
_diffrn_reflns_theta_min 3.67
_diffrn_source 'Incoatec Microfocus Source'
_diffrn_source_type 'Bruker Kappa Duo APEX2'
_exptl_absorpt_coefficient_mu 2.664
_exptl_absorpt_correction_T_max 0.97
_exptl_absorpt_correction_T_min 0.35
_exptl_absorpt_correction_type multi-scan
_exptl_absorpt_process_details
;
SADABS-2014/5 - Bruker AXS area detector scaling and absorption correction
;
_exptl_crystal_colour red
_exptl_crystal_density_diffrn 1.803
_exptl_crystal_density_method 'not measured'
_exptl_crystal_description plate
_exptl_crystal_F_000 2816
_exptl_crystal_size_max 0.220
_exptl_crystal_size_mid 0.040
_exptl_crystal_size_min 0.010
_refine_diff_density_max 0.532
_refine_diff_density_min -0.724
_refine_ls_extinction_method none
_refine_ls_goodness_of_fit_ref 1.065
_refine_ls_hydrogen_treatment mixed
_refine_ls_matrix_type full
_refine_ls_number_parameters 208
_refine_ls_number_reflns 2262
_refine_ls_number_restraints 3
_refine_ls_restrained_S_all 1.064
_refine_ls_R_factor_all 0.0776
_refine_ls_R_factor_gt 0.0544
_refine_ls_shift/su_max 0.001
_refine_ls_shift/su_mean 0.000
_refine_ls_structure_factor_coef Fsqd
_refine_ls_weighting_details 'w=1/[\s^2^(Fo^2^)+(0.0567P)^2^+24.7958P] where P=(Fo^2^+2Fc^2^)/3'
_refine_ls_weighting_scheme calc
_refine_ls_wR_factor_gt 0.1360
_refine_ls_wR_factor_ref 0.1526
_reflns_number_gt 1688
_reflns_number_total 2262
_reflns_threshold_expression 'I > 2\s(I)'
_cod_data_source_file d0nj05232a2.cif
_cod_data_source_block rgtm8s
_cod_depositor_comments
;
The following automatic conversions were performed:

data item '_exptl_absorpt_correction_type' value 'Multi-Scan' was
changed to 'multi-scan' in accordance with the
/home/data/users/saulius/crontab/automatic-downloads/rss-feeds/RSC/lib/dictionaries/cif_core.dic
dictionary named 'cif_core.dic' version 2.4.2 last updated on
2011-04-26.

Automatic conversion script
Id: cif_fix_values 7556 2019-12-06 15:28:31Z antanas 

 Adding full bibliography for 7060301--7060302.cif.
;
_cod_original_cell_volume 5097.0(4)
_cod_original_sg_symbol_H-M 'I 41/a'
_cod_database_code 7060302

loop_
_space_group_symop_operation_xyz
'x, y, z'
'-x+1/2, -y, z+1/2'
'-y+3/4, x+1/4, z+1/4'
'y+3/4, -x+3/4, z+3/4'
'x+1/2, y+1/2, z+1/2'
'-x+1, -y+1/2, z+1'
'-y+5/4, x+3/4, z+3/4'
'y+5/4, -x+5/4, z+5/4'
'-x, -y, -z'
'x-1/2, y, -z-1/2'
'y-3/4, -x-1/4, -z-1/4'
'-y-3/4, x-3/4, -z-3/4'
'-x+1/2, -y+1/2, -z+1/2'
'x, y+1/2, -z'
'y-1/4, -x+1/4, -z+1/4'
'-y-1/4, x-1/4, -z-1/4'

loop_
_atom_site_type_symbol
_atom_site_label
_atom_site_fract_x
_atom_site_fract_y
_atom_site_fract_z
_atom_site_U_iso_or_equiv
_atom_site_adp_type
_atom_site_calc_flag
_atom_site_refinement_flags_adp
_atom_site_refinement_flags_occupancy
_atom_site_refinement_flags_posn
_atom_site_occupancy
_atom_site_disorder_assembly
_atom_site_disorder_group
Cu Cu1 0.07224(5) 0.36029(5) 1.08421(2) 0.0211(3) Uani d . . . 1 . .
C C1 -0.1310(4) 0.3694(3) 1.06677(16) 0.0218(10) Uani d . . . 1 . .
C C2 -0.2355(4) 0.3710(4) 1.07159(17) 0.0271(11) Uani d . . . 1 . .
H H2 -0.2655 0.3685 1.1014 0.033 Uiso calc U . R 1 . .
C C3 -0.2957(4) 0.3765(4) 1.03202(18) 0.0299(11) Uani d . . . 1 . .
H H3 -0.3669 0.3784 1.0351 0.036 Uiso calc U . R 1 . .
C C4 -0.2532(4) 0.3790(4) 0.98833(17) 0.0280(11) Uani d . . . 1 . .
H H4 -0.2952 0.3813 0.9618 0.034 Uiso calc U . R 1 . .
C C5 -0.1492(4) 0.3784(3) 0.98346(16) 0.0236(10) Uani d . . . 1 . .
H H5 -0.1198 0.3808 0.9536 0.028 Uiso calc U . R 1 . .
C C6 -0.0878(4) 0.3742(3) 1.02258(15) 0.0209(10) Uani d . . . 1 . .
C C7 0.1637(3) 0.3782(3) 0.98111(15) 0.0188(9) Uani d . . . 1 . .
C C8 0.2004(4) 0.3850(4) 0.93349(16) 0.0266(11) Uani d . . . 1 . .
C C9 0.3448(5) 0.4018(5) 0.88102(17) 0.0411(14) Uani d . . . 1 . .
H H9A 0.4028 0.4474 0.8824 0.062 Uiso calc U . R 1 . .
H H9B 0.2924 0.4315 0.8614 0.062 Uiso calc U . R 1 . .
H H9C 0.3659 0.337 0.868 0.062 Uiso calc U . R 1 . .
C C10 0.3751(4) 0.3830(4) 0.96314(17) 0.0281(11) Uani d . . . 1 . .
C C11 0.4113(4) 0.3664(5) 1.04416(18) 0.0383(13) Uani d . . . 1 . .
H H11A 0.421 0.4327 1.0584 0.057 Uiso calc U . R 1 . .
H H11B 0.4753 0.3431 1.0311 0.057 Uiso calc U . R 1 . .
H H11C 0.3882 0.3184 1.0676 0.057 Uiso calc U . R 1 . .
C C12 0.2344(4) 0.3758(3) 1.01861(15) 0.0213(10) Uani d . . . 1 . .
N N1 0.0183(3) 0.3732(3) 1.02299(12) 0.0201(8) Uani d . . . 1 . .
N N2 0.0631(3) 0.3783(3) 0.98383(12) 0.0209(8) Uani d . . . 1 . .
N N3 0.3046(3) 0.3862(3) 0.92782(13) 0.0283(9) Uani d . . . 1 . .
N N4 0.3362(3) 0.3740(3) 1.00762(13) 0.0247(9) Uani d . . . 1 . .
N N5 0.2061(3) 0.3742(3) 1.06179(12) 0.0226(9) Uani d . . . 1 . .
H H5N 0.254 0.3801 1.0827 0.027 Uiso calc U . R 1 . .
O O1 -0.0681(2) 0.3608(2) 1.10308(11) 0.0249(7) Uani d . . . 1 . .
O O2 0.1457(3) 0.3898(3) 0.89963(11) 0.0329(8) Uani d . . . 1 . .
O O3 0.4639(3) 0.3882(3) 0.95567(13) 0.0402(10) Uani d . . . 1 . .
O O4 0.4472(7) 0.2008(8) 0.1306(3) 0.053(2) Uani d . P D 0.5 A -1
H H2O 0.413(8) 0.247(8) 0.143(5) 0.08 Uiso d U P D 0.5 B -1
H H1O 0.508(3) 0.219(10) 0.134(5) 0.08 Uiso d U P D 0.5 C -1

loop_
_atom_site_aniso_label
_atom_site_aniso_U_11
_atom_site_aniso_U_22
_atom_site_aniso_U_33
_atom_site_aniso_U_12
_atom_site_aniso_U_13
_atom_site_aniso_U_23
Cu1 0.0266(4) 0.0280(4) 0.0086(4) -0.0001(3) 0.0002(2) 0.0024(3)
C1 0.030(3) 0.020(2) 0.016(2) 0.0031(19) -0.0018(19) 0.0003(17)
C2 0.030(3) 0.030(3) 0.022(3) 0.002(2) 0.005(2) 0.001(2)
C3 0.027(3) 0.028(3) 0.034(3) 0.004(2) 0.000(2) 0.004(2)
C4 0.033(3) 0.023(3) 0.028(3) 0.001(2) -0.011(2) 0.003(2)
C5 0.029(3) 0.023(3) 0.018(2) -0.002(2) -0.0031(19) 0.0011(18)
C6 0.029(3) 0.020(2) 0.013(2) 0.0015(19) -0.0001(18) 0.0019(17)
C7 0.026(3) 0.019(2) 0.011(2) -0.0001(18) 0.0017(17) -0.0003(16)
C8 0.040(3) 0.028(3) 0.011(2) -0.002(2) 0.007(2) -0.0022(19)
C9 0.046(3) 0.062(4) 0.015(3) -0.005(3) 0.011(2) 0.003(2)
C10 0.032(3) 0.030(3) 0.022(3) 0.000(2) 0.008(2) 0.000(2)
C11 0.029(3) 0.065(4) 0.022(3) -0.005(3) 0.001(2) 0.004(2)
C12 0.030(3) 0.016(2) 0.018(2) 0.0010(18) 0.0013(19) 0.0021(17)
N1 0.030(2) 0.018(2) 0.0133(19) -0.0012(15) 0.0016(16) 0.0015(14)
N2 0.031(2) 0.021(2) 0.0104(19) -0.0019(16) 0.0027(15) 0.0008(14)
N3 0.031(2) 0.041(3) 0.013(2) -0.0018(18) 0.0072(16) -0.0005(17)
N4 0.024(2) 0.029(2) 0.021(2) -0.0012(17) 0.0034(16) 0.0016(16)
N5 0.029(2) 0.029(2) 0.0102(19) 0.0005(16) -0.0014(15) 0.0060(15)
O1 0.0255(18) 0.034(2) 0.0149(17) 0.0022(14) 0.0004(13) 0.0034(13)
O2 0.041(2) 0.049(2) 0.0088(17) -0.0058(17) 0.0012(14) 0.0014(15)
O3 0.032(2) 0.058(3) 0.030(2) -0.0023(18) 0.0127(16) 0.0010(17)
O4 0.063(6) 0.071(6) 0.026(4) 0.025(5) 0.003(4) -0.001(4)

loop_
_atom_type_symbol
_atom_type_description
_atom_type_scat_dispersion_real
_atom_type_scat_dispersion_imag
_atom_type_scat_source
C C 0.0181 0.0091 'International Tables Vol C Tables 4.2.6.8 and 6.1.1.4'
H H 0.0000 0.0000 'International Tables Vol C Tables 4.2.6.8 and 6.1.1.4'
N N 0.0311 0.0180 'International Tables Vol C Tables 4.2.6.8 and 6.1.1.4'
Cu Cu -1.9646 0.5888 'International Tables Vol C Tables 4.2.6.8 and 6.1.1.4'
O O 0.0492 0.0322 'International Tables Vol C Tables 4.2.6.8 and 6.1.1.4'

loop_
_geom_angle_atom_site_label_1
_geom_angle_atom_site_label_2
_geom_angle_atom_site_label_3
_geom_angle_site_symmetry_1
_geom_angle_site_symmetry_3
_geom_angle
_geom_angle_publ_flag
N5 Cu1 N1 . . 91.39(16) ?
N5 Cu1 O1 . . 173.15(15) ?
N1 Cu1 O1 . . 84.39(15) ?
N5 Cu1 O1 . 15_557 95.74(15) ?
N1 Cu1 O1 . 15_557 167.05(15) ?
O1 Cu1 O1 . 15_557 89.45(14) ?
O1 C1 C2 . . 122.6(4) ?
O1 C1 C6 . . 117.6(4) ?
C2 C1 C6 . . 119.8(4) ?
C1 C2 C3 . . 119.1(4) ?
C4 C3 C2 . . 121.2(5) ?
C3 C4 C5 . . 119.8(4) ?
C4 C5 C6 . . 119.9(4) ?
C5 C6 C1 . . 120.3(4) ?
C5 C6 N1 . . 126.2(4) ?
C1 C6 N1 . . 113.6(4) ?
N2 C7 C12 . . 127.4(4) ?
N2 C7 C8 . . 112.8(4) ?
C12 C7 C8 . . 119.7(4) ?
O2 C8 N3 . . 119.6(4) ?
O2 C8 C7 . . 124.2(5) ?
N3 C8 C7 . . 116.2(4) ?
O3 C10 N3 . . 121.8(4) ?
O3 C10 N4 . . 122.4(5) ?
N3 C10 N4 . . 115.8(4) ?
N5 C12 N4 . . 119.9(4) ?
N5 C12 C7 . . 122.5(4) ?
N4 C12 C7 . . 117.6(4) ?
N2 N1 C6 . . 117.1(4) ?
N2 N1 Cu1 . . 130.5(3) ?
C6 N1 Cu1 . . 112.4(3) ?
N1 N2 C7 . . 121.0(4) ?
C10 N3 C8 . . 125.6(4) ?
C10 N3 C9 . . 116.1(4) ?
C8 N3 C9 . . 118.0(4) ?
C12 N4 C10 . . 124.8(4) ?
C12 N4 C11 . . 120.0(4) ?
C10 N4 C11 . . 115.1(4) ?
C12 N5 Cu1 . . 126.7(3) ?
C1 O1 Cu1 . . 112.0(3) ?
C1 O1 Cu1 . 12_668 124.5(3) ?
Cu1 O1 Cu1 . 12_668 122.14(16) ?

loop_
_geom_bond_atom_site_label_1
_geom_bond_atom_site_label_2
_geom_bond_site_symmetry_2
_geom_bond_distance
_geom_bond_publ_flag
Cu1 N5 . 1.900(4) ?
Cu1 N1 . 1.920(4) ?
Cu1 O1 . 1.940(3) ?
Cu1 O1 15_557 1.969(3) ?
C1 O1 . 1.347(6) ?
C1 C2 . 1.394(7) ?
C1 C6 . 1.403(6) ?
C2 C3 . 1.398(7) ?
C3 C4 . 1.386(7) ?
C4 C5 . 1.386(7) ?
C5 C6 . 1.396(6) ?
C6 N1 . 1.408(6) ?
C7 N2 . 1.337(6) ?
C7 C12 . 1.435(6) ?
C7 C8 . 1.465(6) ?
C8 O2 . 1.221(6) ?
C8 N3 . 1.393(7) ?
C9 N3 . 1.471(6) ?
C10 O3 . 1.199(6) ?
C10 N3 . 1.387(6) ?
C10 N4 . 1.393(6) ?
C11 N4 . 1.457(6) ?
C12 N5 . 1.306(6) ?
C12 N4 . 1.388(6) ?
N1 N2 . 1.282(5) ?
O1 Cu1 12_668 1.968(3) ?
